data_2006185
loop_
_publ_author_name
'Hundal, Geeta'
'Kumar, Subodh'
'Hundal, Maninder Singh'
'Singh, Harjit'
'Sanz-Aparicio, Julia'
'Martinez-Ripoll, Martin'

_publ_section_title
;10<i>H</i>^+^-2,3-Benzo-1,4-dioxa-7,10,13-triazacyclopentadec-2-ene-6,14-dione
 Picrate Hydrate (1/1/1)
;
_journal_issue 6
_journal_name_full 'Acta Crystallographica Section C'
_journal_page_first 799
_journal_page_last 801
_journal_paper_doi 10.1107/S0108270196015041
_journal_volume 53
_journal_year 1997
_chemical_formula_moiety 'C14 H20 N3 O4 +, C6 H2 N3 O7 -, H2 O'
_chemical_formula_sum 'C20 H24 N6 O12'
_chemical_formula_weight 540.45
_chemical_name_systematic
; 2,3-benzo-1,4-dioxa-7,10,13-triazacyclopentadec-2-ene-6,14-dione.H~2O.
picrate complex
;
_space_group_IT_number 33
_symmetry_cell_setting orthorhombic
_symmetry_space_group_name_Hall 'P 2c -2n'
_symmetry_space_group_name_H-M 'P n a 21'
_audit_creation_method SHELXL
_cell_angle_alpha 90.00
_cell_angle_beta 90.00
_cell_angle_gamma 90.00
_cell_formula_units_Z 4
_cell_length_a 7.4948(3)
_cell_length_b 11.5989(6)
_cell_length_c 27.147(3)
_cell_measurement_reflns_used 25
_cell_measurement_temperature 293(2)
_cell_measurement_theta_max 20
_cell_measurement_theta_min 3
_cell_volume 2359.9(3)
_computing_cell_refinement 'LSUCRE (Appleman, 1995)'
_computing_data_collection 'CRYSOM (Siefert, 1996)'
_computing_data_reduction 'XRAY-80 (Stewart, 1978)'
_computing_molecular_graphics 'SHELXTL/PC (Sheldrick, 1995)'
_computing_publication_material SHELXL-93
_computing_structure_refinement 'SHELXL-93 (Sheldrick, 1993)'
_computing_structure_solution 'SHELXS-86 (Sheldrick, 1990)'
_diffrn_ambient_temperature 293(2)
_diffrn_measurement_device Siefert
_diffrn_measurement_method 2\q-\q
_diffrn_radiation_monochromator graphite
_diffrn_radiation_source 'fine-focus sealed tube'
_diffrn_radiation_type CuK\a
_diffrn_radiation_wavelength 1.54180
_diffrn_reflns_av_R_equivalents 0.0000
_diffrn_reflns_av_sigmaI/netI 0.0247
_diffrn_reflns_limit_h_max 8
_diffrn_reflns_limit_h_min 0
_diffrn_reflns_limit_k_max 13
_diffrn_reflns_limit_k_min 0
_diffrn_reflns_limit_l_max 31
_diffrn_reflns_limit_l_min 0
_diffrn_reflns_number 2056
_diffrn_reflns_theta_max 64.89
_diffrn_reflns_theta_min 3.26
_diffrn_standards_decay_% none
_diffrn_standards_interval_count 100
_diffrn_standards_number 3
_exptl_absorpt_coefficient_mu 1.102
_exptl_absorpt_correction_type none
_exptl_crystal_colour yellow
_exptl_crystal_density_diffrn 1.521
_exptl_crystal_density_method none
_exptl_crystal_description needle
_exptl_crystal_F_000 1128
_exptl_crystal_size_max 0.3
_exptl_crystal_size_mid 0.1
_exptl_crystal_size_min 0.1
_refine_diff_density_max 0.25
_refine_diff_density_min -0.19
_refine_ls_abs_structure_details 'Flack (1983)'
_refine_ls_abs_structure_Flack '-0.1(3), not reliably determined'
_refine_ls_extinction_coef 0.0048(4)
_refine_ls_extinction_method 'SHELXL93 (Sheldrick, 1993)'
_refine_ls_goodness_of_fit_all 1.089
_refine_ls_goodness_of_fit_obs 1.073
_refine_ls_matrix_type full
_refine_ls_number_parameters 344
_refine_ls_number_reflns 2056
_refine_ls_number_restraints 1
_refine_ls_restrained_S_all 1.088
_refine_ls_restrained_S_obs 1.073
_refine_ls_R_factor_all 0.0450
_refine_ls_R_factor_obs .0399
_refine_ls_shift/esd_max 0.002
_refine_ls_shift/esd_mean 0.000
_refine_ls_structure_factor_coef Fsqd
_refine_ls_weighting_details 'w = 1/[\s^2^(F~o~^2^)+(0.0517P)^2^+1.11P] where P=(F~o~^2^+2F~c~^2^)/3'
_refine_ls_weighting_scheme calc
_refine_ls_wR_factor_all 0.1071
_refine_ls_wR_factor_obs .0997
_reflns_number_observed 1869
_reflns_number_total 2056
_reflns_observed_criterion >2sigma(I)
_cod_data_source_file bm1115.cif
_cod_data_source_block picnon
_cod_depositor_comments
;
The following automatic conversions were performed:
'_geom_bond_publ_flag' value 'NO' changed to 'no' according to
'/home/saulius/struct/CIF-dictionaries/cif_core.dic' dictionary named
'cif_core.dic' version 2.4.1 from 2010-06-29 (38 times).

Automatic conversion script
Id: cif_fix_enum 1527 2010-12-29 10:47:43Z saulius 

The following automatic conversions were performed:

'_geom_bond_publ_flag' value 'NO' changed to 'no' according to
/home/saulius/struct/CIF-dictionaries/cif_core.dic dictionary named
'cif_core.dic' version 2.4.1 from 2010-06-29 (38
times).

'_geom_angle_publ_flag' value 'NO' changed to 'no' according
to /home/saulius/struct/CIF-dictionaries/cif_core.dic dictionary
named 'cif_core.dic' version 2.4.1 from 2010-06-29 (50 times).

Automatic conversion script
Id: cif_fix_values 1715 2011-07-08 13:25:40Z adriana 

The following automatic conversions were performed:

'_refine_ls_weighting_scheme' value 'calc w =
1/[\s^2^(F~o~^2^)+(0.0517P)^2^+1.11P] where P=(F~o~^2^+2F~c~^2^)/3'
was changed to 'calc'. New tag '_refine_ls_weighting_details' was
created. The value of the new tag was set to 'w =
1/[\s^2^(F~o~^2^)+(0.0517P)^2^+1.11P] where P=(F~o~^2^+2F~c~^2^)/3'.

Automatic conversion script
Id: cif_fix_values 3143 2015-03-26 13:38:13Z robertas 
;
_cod_database_code 2006185

loop_
_symmetry_equiv_pos_as_xyz
'x, y, z'
'-x, -y, z+1/2'
'x+1/2, -y+1/2, z'
'-x+1/2, y+1/2, z+1/2'

loop_
_atom_site_aniso_label
_atom_site_aniso_U_11
_atom_site_aniso_U_22
_atom_site_aniso_U_33
_atom_site_aniso_U_12
_atom_site_aniso_U_13
_atom_site_aniso_U_23
O1 .058(2) .067(2) .033(2) .015(2) .011(2) .012(2)
O2 .135(5) .097(4) .083(3) .035(3) -.042(4) .018(3)
O3 .193(7) .051(3) .086(3) .007(3) .012(4) .016(2)
O4 .063(2) .071(2) .041(2) -.007(2) .014(2) -.013(2)
O5 .092(3) .077(3) .033(2) .001(2) .005(2) .012(2)
O6 .061(2) .042(2) .067(2) .011(2) .006(2) .013(2)
O7 .051(2) .055(2) .046(2) .005(2) .009(2) -.004(2)
O8 .034(2) .066(2) .041(2) .005(2) -.0053(14) -.015(2)
O9 .030(2) .072(2) .053(2) .0032(15) .004(2) -.008(2)
O10 .069(2) .044(2) .058(2) .012(2) .000(2) .008(2)
O11 .060(2) .048(2) .032(2) .012(2) -.0049(14) -.0016(13)
N1 .083(3) .042(2) .047(2) .016(2) .016(2) .008(2)
N2 .047(2) .058(3) .031(2) -.013(2) .003(2) -.001(2)
N3 .036(2) .047(2) .037(2) .002(2) -.004(2) .003(2)
N4 .031(2) .038(2) .031(2) .0047(15) .002(2) .0009(15)
N5 .031(2) .038(2) .032(2) .0016(14) .0034(15) .003(2)
N6 .042(2) .039(2) .033(2) .007(2) .001(2) .003(2)
C1 .036(2) .041(2) .032(2) -.002(2) .004(2) .006(2)
C2 .045(2) .038(2) .035(2) .000(2) .006(2) .003(2)
C3 .047(2) .041(2) .039(2) -.005(2) .005(2) -.005(2)
C4 .042(2) .045(2) .028(2) -.008(2) .003(2) .001(2)
C5 .044(2) .042(2) .031(2) -.008(2) -.006(2) .004(2)
C6 .033(2) .038(2) .033(2) .001(2) -.001(2) -.002(2)
C7 .036(2) .050(2) .032(2) -.005(2) .001(2) -.004(2)
C8 .036(2) .057(3) .046(3) .006(2) -.007(2) -.012(2)
C9 .035(2) .034(2) .047(2) .004(2) -.001(2) .001(2)
C10 .040(2) .037(2) .035(2) .005(2) -.004(2) -.002(2)
C11 .047(3) .034(2) .035(2) -.001(2) -.006(2) -.003(2)
C12 .041(2) .039(2) .034(2) .007(2) -.001(2) .003(2)
C13 .038(2) .049(3) .039(2) .008(2) -.004(2) .004(2)
C14 .037(2) .043(2) .042(2) .006(2) .009(2) .005(2)
C15 .042(2) .044(2) .042(2) .009(2) .003(2) -.001(2)
C16 .041(2) .048(2) .027(2) -.012(2) .002(2) .000(2)
C17 .054(3) .048(3) .039(2) -.011(2) .006(2) -.006(2)
C18 .069(3) .060(3) .029(2) -.024(3) .001(2) -.008(2)
C19 .049(3) .076(4) .034(2) -.013(3) -.010(2) .004(2)
C20 .044(3) .065(3) .043(3) .000(2) -.007(2) .003(2)
O12 .0350(15) .058(2) .038(2) -.0047(14) -.0014(13) -.0013(15)

loop_
_atom_site_label
_atom_site_fract_x
_atom_site_fract_y
_atom_site_fract_z
_atom_site_U_iso_or_equiv
_atom_site_thermal_displace_type
_atom_site_calc_flag
_atom_site_refinement_flags
_atom_site_occupancy
_atom_site_disorder_group
_atom_site_type_symbol
O1 .2624(5) -.0427(3) .53565(12) .0527(9) Uani d . 1 . O
O2 -.0180(8) .1204(5) .5365(2) .105(2) Uani d . 1 . O
O3 .1174(10) .2375(4) .5843(2) .110(2) Uani d . 1 . O
O4 .0269(5) .0450(3) .75230(12) .0584(10) Uani d . 1 . O
O5 .1285(6) -.1286(4) .75876(12) .0673(11) Uani d . 1 . O
O6 .3270(5) -.3317(3) .61572(14) .0570(9) Uani d . 1 . O
O7 .4563(5) -.2300(3) .55975(12) .0504(8) Uani d . 1 . O
O8 .4454(4) .0676(3) .31189(11) .0468(8) Uani d . 1 . O
O9 .1227(4) .1279(3) .40404(14) .0518(8) Uani d . 1 . O
O10 .8231(5) -.3200(3) .40290(15) .0573(9) Uani d . 1 . O
O11 .6280(5) -.1232(3) .32041(11) .0466(8) Uani d . 1 . O
N1 .0700(7) .1425(4) .5733(2) .0571(12) Uani d . 1 . N
N2 .0936(5) -.0420(4) .73423(14) .0453(10) Uani d . 1 . N
N3 .3555(5) -.2390(3) .59539(13) .0399(8) Uani d . 1 . N
N4 .4228(4) .1204(3) .40567(13) .0335(7) Uani d . 1 . N
N5 .5573(5) -.0482(3) .47709(12) .0338(8) Uani d . 1 . N
N6 .8045(5) -.1239(3) .40205(14) .0381(8) Uani d . 1 . N
C1 .2247(6) -.0454(4) .5801(2) .0364(9) Uani d . 1 . C
C2 .1263(6) .0458(4) .6042(2) .0394(10) Uani d . 1 . C
C3 .0851(6) .0493(4) .6532(2) .0425(10) Uani d . 1 . C
H3A .0235(6) .1142(4) .6671(2) .080 Uiso d R 1 . H
C4 .1328(6) -.0435(4) .6826(2) .0386(10) Uani d . 1 . C
C5 .2209(6) -.1376(4) .6627(2) .0389(10) Uani d . 1 . C
H5A .2487(6) -.2032(4) .6828(2) .080 Uiso d R 1 . H
C6 .2658(6) -.1373(4) .6136(2) .0349(9) Uani d . 1 . C
C7 .4603(6) -.0001(4) .2708(2) .0392(10) Uani d . 1 . C
C8 .2708(6) .0910(4) .3283(2) .0463(11) Uani d . 1 . C
H8A .1965(6) .0255(4) .3215(2) .080 Uiso d R 1 . H
H8B .2231(6) .1560(4) .3108(2) .080 Uiso d R 1 . H
C9 .2684(6) .1150(4) .3827(2) .0386(10) Uani d . 1 . C
C10 .4365(6) .1453(4) .4580(2) .0375(10) Uani d . 1 . C
H10A .3272(6) .1248(4) .4742(2) .080 Uiso d R 1 . H
H10B .4559(6) .2264(4) .4627(2) .080 Uiso d R 1 . H
C11 .5874(6) .0789(3) .4806(2) .0388(10) Uani d . 1 . C
H11A .6957(6) .0976(3) .4634(2) .080 Uiso d R 1 . H
H11B .6017(6) .1009(3) .5144(2) .080 Uiso d R 1 . H
C12 .7180(6) -.1191(4) .4896(2) .0380(10) Uani d . 1 . C
H12A .6841(6) -.1987(4) .4918(2) .080 Uiso d R 1 . H
H12B .7616(6) -.0957(4) .5213(2) .080 Uiso d R 1 . H
C13 .8688(6) -.1065(4) .4516(2) .0421(10) Uani d . 1 . C
H13A .9196(6) -.0307(4) .4541(2) .080 Uiso d R 1 . H
H13B .9612(6) -.1615(4) .4585(2) .080 Uiso d R 1 . H
C14 .7843(6) -.2286(4) .3822(2) .0407(10) Uani d . 1 . C
C15 .7131(6) -.2292(4) .3296(2) .0423(10) Uani d . 1 . C
H15A .8102(6) -.2394(4) .3070(2) .080 Uiso d R 1 . H
H15B .6306(6) -.2916(4) .3251(2) .080 Uiso d R 1 . H
C16 .5602(6) -.1010(4) .2744(2) .0385(10) Uani d . 1 . C
C17 .5844(7) -.1705(4) .2333(2) .0466(11) Uani d . 1 . C
H17A .6529(7) -.2402(4) .2355(2) .080 Uiso d R 1 . H
C18 .5061(8) -.1378(5) .1889(2) .0526(13) Uani d . 1 . C
H18A .5241(8) -.1848(5) .1602(2) .080 Uiso d R 1 . H
C19 .4064(7) -.0400(5) .1852(2) .0529(13) Uani d . 1 . C
H19A .3520(7) -.0200(5) .1544(2) .080 Uiso d R 1 . H
C20 .3828(7) .0303(5) .2264(2) .0505(12) Uani d . 1 . C
H20A .3126(7) .0993(5) .2240(2) .080 Uiso d R 1 . H
H61 .7788(7) -.0603(5) .3805(2) .050 Uiso d R 1 . H
H51 .4540(7) -.0712(5) .4999(2) .050 Uiso d R 1 . H
H52 .5215(7) -.0619(5) .4504(2) .500 Uiso d R 1 . H
H41 .5285(7) .1190(5) .3903(2) .050 Uiso d R 1 . H
O12 .7923(4) .1105(3) .36534(12) .0435(7) Uani d . 1 . O
H122 .8871(4) .1217(3) .38059(12) .050 Uiso d R 1 . H
H121 .8070(4) .1231(3) .33059(12) .050 Uiso d R 1 . H

loop_
_atom_type_symbol
_atom_type_description
_atom_type_scat_dispersion_real
_atom_type_scat_dispersion_imag
_atom_type_scat_source
C C 0.0181 0.0091 'International Tables Vol C Tables 4.2.6.8 and 6.1.1.4'
N N 0.0311 0.0180 'International Tables Vol C Tables 4.2.6.8 and 6.1.1.4'
O O 0.0492 0.0322 'International Tables Vol C Tables 4.2.6.8 and 6.1.1.4'
H H 0.0000 0.0000 'International Tables Vol C Tables 4.2.6.8 and 6.1.1.4'

loop_
_geom_angle_atom_site_label_1
_geom_angle_atom_site_label_2
_geom_angle_atom_site_label_3
_geom_angle
_geom_angle_publ_flag
C7 O8 C8 116.3(3) no
C16 O11 C15 119.5(3) no
O3 N1 O2 123.8(5) no
O3 N1 C2 118.6(5) no
O2 N1 C2 117.6(5) no
O4 N2 O5 122.7(4) no
O4 N2 C4 119.0(4) no
O5 N2 C4 118.4(4) no
O6 N3 O7 122.3(4) no
O6 N3 C6 118.7(4) no
O7 N3 C6 119.0(4) no
C9 N4 C10 122.3(4) no
C9 N4 H41 123.8(5) ?
C10 N4 H41 113.4(5) ?
C11 N5 C12 113.9(3) no
C11 N5 H51 109.4(4) ?
C12 N5 H51 109.1(4) ?
C11 N5 H52 107.9(5) ?
C12 N5 H52 111.9(5) ?
H51 N5 H52 104.2(6) ?
C14 N6 C13 122.7(4) no
C14 N6 H61 115.4(5) ?
C13 N6 H61 121.9(5) ?
O1 C1 C6 126.0(4) no
O1 C1 C2 122.5(4) no
C6 C1 C2 111.4(3) no
C3 C2 C1 125.3(4) no
C3 C2 N1 118.1(4) no
C1 C2 N1 116.6(4) no
C2 C3 C4 118.6(4) no
C2 C3 H3A 120.8(3) ?
C4 C3 H3A 120.5(3) ?
C5 C4 C3 120.6(4) no
C5 C4 N2 119.3(4) no
C3 C4 N2 120.1(4) no
C6 C5 C4 119.5(4) no
C6 C5 H5A 120.0(3) ?
C4 C5 H5A 120.4(2) ?
C5 C6 C1 124.4(4) no
C5 C6 N3 116.4(4) no
C1 C6 N3 119.2(4) no
O8 C7 C20 122.0(4) no
O8 C7 C16 117.9(4) no
C20 C7 C16 120.0(4) no
O8 C8 C9 110.9(4) no
O8 C8 H8A 109.0(2) ?
C9 C8 H8A 109.1(3) ?
O8 C8 H8B 109.9(3) ?
C9 C8 H8B 109.7(3) ?
H8A C8 H8B 108.1 ?
O9 C9 N4 123.1(4) no
O9 C9 C8 119.3(4) no
N4 C9 C8 117.6(4) no
N4 C10 C11 110.5(3) no
N4 C10 H10A 109.7(2) ?
C11 C10 H10A 109.2(2) ?
N4 C10 H10B 109.6(2) ?
C11 C10 H10B 109.6(2) ?
H10A C10 H10B 108.2 ?
N5 C11 C10 111.6(3) no
N5 C11 H11A 108.7(2) ?
C10 C11 H11A 108.9(2) ?
N5 C11 H11B 109.9(2) ?
C10 C11 H11B 109.8(2) ?
H11A C11 H11B 108.0 ?
N5 C12 C13 112.7(3) no
N5 C12 H12A 109.2(2) ?
C13 C12 H12A 109.0(2) ?
N5 C12 H12B 108.9(2) ?
C13 C12 H12B 108.9(2) ?
H12A C12 H12B 107.9 ?
N6 C13 C12 111.5(4) no
N6 C13 H13A 109.1(2) ?
C12 C13 H13A 109.3(2) ?
N6 C13 H13B 109.3(2) ?
C12 C13 H13B 109.6(2) ?
H13A C13 H13B 108.0 ?
O10 C14 N6 124.8(4) no
O10 C14 C15 120.3(4) no
N6 C14 C15 114.9(4) no
O11 C15 C14 108.7(3) no
O11 C15 H15A 109.7(2) ?
C14 C15 H15A 109.6(2) ?
O11 C15 H15B 110.1(2) ?
C14 C15 H15B 110.4(2) ?
H15A C15 H15B 108.3 ?
O11 C16 C17 125.0(4) no
O11 C16 C7 114.8(4) no
C17 C16 C7 120.1(4) no
C16 C17 C18 118.8(5) no
C16 C17 H17A 120.7(3) ?
C18 C17 H17A 120.5(3) ?
C19 C18 C17 121.4(5) no
C19 C18 H18A 119.4(3) ?
C17 C18 H18A 119.3(3) ?
C18 C19 C20 119.9(5) no
C18 C19 H19A 119.9(3) ?
C20 C19 H19A 120.3(3) ?
C7 C20 C19 119.7(5) no
C7 C20 H20A 120.1(3) ?
C19 C20 H20A 120.2(3) ?
H122 O12 H121 111.5 ?

loop_
_geom_bond_atom_site_label_1
_geom_bond_atom_site_label_2
_geom_bond_site_symmetry_2
_geom_bond_distance
_geom_bond_publ_flag
O1 C1 . 1.240(5) no
O2 N1 . 1.225(7) no
O3 N1 . 1.195(7) no
O4 N2 . 1.229(5) no
O5 N2 . 1.233(5) no
O6 N3 . 1.227(5) no
O7 N3 . 1.232(5) no
O8 C7 . 1.369(5) no
O8 C8 . 1.409(5) no
O9 C9 . 1.245(5) no
O10 C14 . 1.234(5) no
O11 C16 . 1.373(5) no
O11 C15 . 1.408(5) no
N1 C2 . 1.463(6) no
N2 C4 . 1.431(5) no
N3 C6 . 1.446(6) no
N4 C9 . 1.316(6) no
N4 C10 . 1.453(5) no
N4 H41 . .896(6) ?
N5 C11 . 1.494(5) no
N5 C12 . 1.497(5) no
N5 H51 . 1.026(6) ?
N5 H52 . .790(6) ?
N6 C14 . 1.337(6) no
N6 C13 . 1.443(6) no
N6 H61 . .962(6) ?
C1 C6 . 1.434(6) no
C1 C2 . 1.447(6) no
C2 C3 . 1.366(6) no
C3 C4 . 1.387(6) no
C3 H3A . .96 ?
C4 C5 . 1.385(6) no
C5 C6 . 1.374(6) no
C5 H5A . .96 ?
C7 C20 . 1.383(7) no
C7 C16 . 1.393(7) no
C8 C9 . 1.504(7) no
C8 H8A . .96 ?
C8 H8B . .96 ?
C10 C11 . 1.499(6) no
C10 H10A . .96 ?
C10 H10B . .96 ?
C11 H11A . .96 ?
C11 H11B . .96 ?
C12 C13 . 1.538(6) no
C12 H12A . .96 ?
C12 H12B . .96 ?
C13 H13A . .96 ?
C13 H13B . .96 ?
C14 C15 . 1.525(6) no
C15 H15A . .96 ?
C15 H15B . .96 ?
C16 C17 . 1.387(6) no
C17 C18 . 1.395(7) no
C17 H17A . .96 ?
C18 C19 . 1.361(8) no
C18 H18A . .96 ?
C19 C20 . 1.395(7) no
C19 H19A . .96 ?
C20 H20A . .96 ?
O12 H122 . .83 ?
O12 H121 . .96 ?

loop_
_geom_torsion_atom_site_label_1
_geom_torsion_atom_site_label_2
_geom_torsion_atom_site_label_3
_geom_torsion_atom_site_label_4
_geom_torsion
_geom_torsion_publ_flag
O1 C1 C2 C3 -178.0(5) ?
C6 C1 C2 C3 3.6(7) ?
O1 C1 C2 N1 0.8(7) ?
C6 C1 C2 N1 -177.6(4) ?
O3 N1 C2 C3 56.5(7) ?
O2 N1 C2 C3 -126.2(6) ?
O3 N1 C2 C1 -122.4(6) ?
O2 N1 C2 C1 54.9(7) ?
C1 C2 C3 C4 -3.2(7) ?
N1 C2 C3 C4 178.0(4) ?
C2 C3 C4 C5 0.3(7) ?
C2 C3 C4 N2 179.2(4) ?
O4 N2 C4 C5 174.9(4) ?
O5 N2 C4 C5 -5.1(6) ?
O4 N2 C4 C3 -4.1(6) ?
O5 N2 C4 C3 175.9(4) ?
C3 C4 C5 C6 1.8(6) ?
N2 C4 C5 C6 -177.2(4) ?
C4 C5 C6 C1 -1.2(7) ?
C4 C5 C6 N3 -179.2(4) ?
O1 C1 C6 C5 -179.6(5) ?
C2 C1 C6 C5 -1.3(6) ?
O1 C1 C6 N3 -1.6(7) ?
C2 C1 C6 N3 176.7(4) ?
O6 N3 C6 C5 28.0(6) ?
O7 N3 C6 C5 -152.7(4) ?
O6 N3 C6 C1 -150.1(4) ?
O7 N3 C6 C1 29.1(6) ?
C8 O8 C7 C20 58.3(6) ?
C8 O8 C7 C16 -123.0(4) yes
C7 O8 C8 C9 153.6(4) ?
C10 N4 C9 O9 -1.7(7) ?
C10 N4 C9 C8 178.7(4) ?
O8 C8 C9 O9 -174.1(4) ?
O8 C8 C9 N4 5.4(6) ?
C9 N4 C10 C11 144.6(4) ?
C12 N5 C11 C10 168.4(3) ?
N4 C10 C11 N5 -62.9(5) ?
C11 N5 C12 C13 -67.8(5) ?
C14 N6 C13 C12 -82.8(5) ?
N5 C12 C13 N6 -50.5(5) ?
C13 N6 C14 O10 -2.6(7) ?
C13 N6 C14 C15 179.4(4) ?
C16 O11 C15 C14 176.9(4) ?
O10 C14 C15 O11 161.6(4) ?
N6 C14 C15 O11 -20.3(5) ?
C15 O11 C16 C17 -7.3(6) ?
C15 O11 C16 C7 172.6(4) yes
O8 C7 C16 O11 2.3(6) yes
C20 C7 C16 O11 -178.9(4) ?
O8 C7 C16 C17 -177.8(4) ?
C20 C7 C16 C17 1.0(7) ?
O11 C16 C17 C18 179.4(4) ?
C7 C16 C17 C18 -0.5(7) ?
C16 C17 C18 C19 -0.3(8) ?
C17 C18 C19 C20 0.7(8) ?
O8 C7 C20 C19 178.1(4) ?
C16 C7 C20 C19 -0.6(7) ?
C18 C19 C20 C7 -0.3(8) ?
